data_7219184
loop_
_publ_author_name
'Wu, Shujun'
'Yang, Xinhang'
'Hu, Jufang'
'Ma, Hongwei'
'Lin, Zhengguo'
'Hu, Changwen'

_publ_section_title
;
 Synthesis, structure and characterization of three different dimension
 inorganic--organic hybrid vanadates: [Co2(mIM)5(H2O)2]V4O12,
 [Ni2(mIM)7(H2O)]V4O12&#x00B7;H2O and [Cd(eIM)2(H2O)]V2O6
;
_journal_issue 7
_journal_name_full CrystEngComm
_journal_page_first 1625
_journal_paper_doi 10.1039/C4CE02335H
_journal_volume 17
_journal_year 2015
_chemical_formula_sum 'C28 H46 N14 Ni2 O14 V4'
_chemical_formula_weight 1123.97
_chemical_name_systematic
; 
 ? 
;
_space_group_IT_number 2
_symmetry_cell_setting triclinic
_symmetry_space_group_name_Hall '-P 1'
_symmetry_space_group_name_H-M 'P -1'
_atom_sites_solution_hydrogens geom
_atom_sites_solution_primary direct
_atom_sites_solution_secondary difmap
_audit_creation_method SHELXL-97
_audit_update_record
;
2014-11-22 deposited with the CCDC.
2014-12-23 downloaded from the CCDC.
;
_cell_angle_alpha 89.367(2)
_cell_angle_beta 87.3580(10)
_cell_angle_gamma 87.4490(10)
_cell_formula_units_Z 2
_cell_length_a 9.4022(8)
_cell_length_b 13.4466(12)
_cell_length_c 17.5161(15)
_cell_measurement_reflns_used 2863
_cell_measurement_temperature 298(2)
_cell_measurement_theta_max 26.758
_cell_measurement_theta_min 2.51
_cell_volume 2209.9(3)
_computing_cell_refinement 'Bruker SMART'
_computing_data_collection 'Bruker SMART'
_computing_data_reduction 'Bruker SHELXTL'
_computing_molecular_graphics 'Bruker SHELXTL'
_computing_publication_material 'Bruker SHELXTL'
_computing_structure_refinement 'SHELXL-97 (Sheldrick, 1997)'
_computing_structure_solution 'SHELXS-97 (Sheldrick, 1990)'
_diffrn_ambient_temperature 298(2)
_diffrn_measured_fraction_theta_full 0.984
_diffrn_measured_fraction_theta_max 0.984
_diffrn_measurement_device_type 'CCD area detector'
_diffrn_measurement_method 'phi and omega scans'
_diffrn_radiation_monochromator graphite
_diffrn_radiation_source 'fine-focus sealed tube'
_diffrn_radiation_type MoK\a
_diffrn_radiation_wavelength 0.71073
_diffrn_reflns_av_R_equivalents 0.0440
_diffrn_reflns_av_sigmaI/netI 0.0850
_diffrn_reflns_limit_h_max 11
_diffrn_reflns_limit_h_min -11
_diffrn_reflns_limit_k_max 15
_diffrn_reflns_limit_k_min -14
_diffrn_reflns_limit_l_max 20
_diffrn_reflns_limit_l_min -18
_diffrn_reflns_number 11303
_diffrn_reflns_theta_full 25.02
_diffrn_reflns_theta_max 25.02
_diffrn_reflns_theta_min 2.51
_exptl_absorpt_coefficient_mu 1.721
_exptl_absorpt_correction_T_max 0.8890
_exptl_absorpt_correction_T_min 0.5684
_exptl_absorpt_correction_type multi-scan
_exptl_absorpt_process_details sadabs
_exptl_crystal_density_diffrn 1.689
_exptl_crystal_density_method 'not measured'
_exptl_crystal_description BLOCK
_exptl_crystal_F_000 1144
_exptl_crystal_size_max 0.37
_exptl_crystal_size_mid 0.11
_exptl_crystal_size_min 0.07
_refine_diff_density_max 0.693
_refine_diff_density_min -0.445
_refine_diff_density_rms 0.084
_refine_ls_extinction_method none
_refine_ls_goodness_of_fit_ref 1.021
_refine_ls_hydrogen_treatment mixed
_refine_ls_matrix_type full
_refine_ls_number_parameters 562
_refine_ls_number_reflns 7665
_refine_ls_number_restraints 0
_refine_ls_restrained_S_all 1.021
_refine_ls_R_factor_all 0.0825
_refine_ls_R_factor_gt 0.0469
_refine_ls_shift/su_max 0.000
_refine_ls_shift/su_mean 0.000
_refine_ls_structure_factor_coef Fsqd
_refine_ls_weighting_details 'calc w=1/[\s^2^(Fo^2^)+(0.0240P)^2^+0.0000P] where P=(Fo^2^+2Fc^2^)/3'
_refine_ls_weighting_scheme calc
_refine_ls_wR_factor_gt 0.0870
_refine_ls_wR_factor_ref 0.0954
_reflns_number_gt 4873
_reflns_number_total 7665
_reflns_threshold_expression >2sigma(I)
_cod_data_source_file c4ce02335h2.cif
_cod_data_source_block compound2
_cod_depositor_comments
;
The following automatic conversions were performed:

'_symmetry_cell_setting' value 'Triclinic' changed to 'triclinic'
according to
/usr/data/users/saulius/crontab/automatic-downloads/rss-feeds/RSC/lib/dictionaries/cif_core.dic
dictionary named 'cif_core.dic' version 2.4.2 from 2011-04-26.

Automatic conversion script
Id: cif_fix_values 2935 2014-11-11 08:27:57Z andrius 

 Adding full bibliography for 7219184--7219186.cif.
;
_cod_original_sg_symbol_H-M P-1
_cod_database_code 7219184

loop_
_symmetry_equiv_pos_as_xyz
'x, y, z'
'-x, -y, -z'

loop_
_atom_site_label
_atom_site_type_symbol
_atom_site_fract_x
_atom_site_fract_y
_atom_site_fract_z
_atom_site_U_iso_or_equiv
_atom_site_adp_type
_atom_site_occupancy
_atom_site_symmetry_multiplicity
_atom_site_calc_flag
_atom_site_refinement_flags
Ni1 Ni 0.48168(6) 0.89456(4) 0.25308(4) 0.03191(17) Uani 1 1 d .
Ni2 Ni 0.0000 0.5000 0.5000 0.0263(2) Uani 1 2 d S
Ni3 Ni 1.0000 0.5000 0.0000 0.0302(2) Uani 1 2 d S
V1 V 0.10930(8) 0.87841(6) 0.32105(5) 0.0315(2) Uani 1 1 d .
V2 V 0.11913(9) 0.62499(6) 0.32249(5) 0.0368(2) Uani 1 1 d .
V3 V 0.85805(8) 0.88278(6) 0.18476(5) 0.0303(2) Uani 1 1 d .
V4 V 0.88484(9) 0.63205(6) 0.17693(5) 0.0340(2) Uani 1 1 d .
N1 N 0.2949(4) 0.8632(3) 0.0423(3) 0.0406(11) Uani 1 1 d .
N2 N 0.4257(4) 0.8855(3) 0.1411(2) 0.0369(10) Uani 1 1 d .
N3 N 0.3968(5) 1.2039(3) 0.2695(3) 0.0565(13) Uani 1 1 d .
N4 N 0.4739(4) 1.0488(3) 0.2494(2) 0.0381(10) Uani 1 1 d .
N5 N 0.6680(4) 0.8806(3) 0.4665(2) 0.0400(11) Uani 1 1 d .
N6 N 0.5358(4) 0.8941(3) 0.3661(2) 0.0370(10) Uani 1 1 d .
N7 N -0.1244(4) 0.2288(3) 0.4058(2) 0.0390(10) Uani 1 1 d .
N8 N -0.0609(4) 0.3775(3) 0.4372(2) 0.0311(9) Uani 1 1 d .
N9 N -0.4254(4) 0.6120(3) 0.5123(3) 0.0401(11) Uani 1 1 d .
N10 N -0.2011(4) 0.5677(3) 0.4858(2) 0.0319(10) Uani 1 1 d .
N11 N 1.1188(4) 0.2121(3) 0.0874(2) 0.0412(11) Uani 1 1 d .
N12 N 1.0560(4) 0.3688(3) 0.0620(2) 0.0372(10) Uani 1 1 d .
N13 N 1.4132(4) 0.6104(3) -0.0114(3) 0.0480(12) Uani 1 1 d .
N14 N 1.1994(4) 0.5568(3) 0.0153(2) 0.0362(10) Uani 1 1 d .
O1 O 0.0872(4) 0.7532(3) 0.3477(2) 0.0663(12) Uani 1 1 d .
O2 O 0.2697(3) 0.8928(3) 0.28441(19) 0.0480(10) Uani 1 1 d .
O3 O 0.0881(4) 0.9449(3) 0.3978(2) 0.0736(13) Uani 1 1 d .
O4 O 0.9781(3) 0.9157(3) 0.2553(2) 0.0547(11) Uani 1 1 d .
O5 O 0.0057(4) 0.5964(3) 0.2482(2) 0.0659(12) Uani 1 1 d .
O6 O 0.0769(3) 0.5618(2) 0.39931(17) 0.0351(8) Uani 1 1 d .
O7 O 0.2849(4) 0.6011(3) 0.2975(3) 0.0824(14) Uani 1 1 d .
O8 O 0.9052(3) 0.7595(2) 0.15135(18) 0.0442(9) Uani 1 1 d .
O9 O 0.6939(3) 0.8870(2) 0.22089(18) 0.0387(8) Uani 1 1 d .
O10 O 0.8679(4) 0.9587(3) 0.1130(2) 0.0590(11) Uani 1 1 d .
O11 O 0.9209(3) 0.5648(2) 0.10066(17) 0.0373(8) Uani 1 1 d .
O12 O 0.7232(4) 0.6149(3) 0.2083(2) 0.0709(13) Uani 1 1 d .
O13 O 0.4922(3) 0.7378(2) 0.2586(2) 0.0541(10) Uani 1 1 d .
H13C H 0.4262 0.6988 0.2710 0.065 Uiso 1 1 d R
H13D H 0.5651 0.7030 0.2428 0.065 Uiso 1 1 d R
O14 O 0.5245(5) 0.4643(3) 0.2455(3) 0.0939(16) Uani 1 1 d .
H14C H 0.5895 0.5042 0.2332 0.113 Uiso 1 1 d R
H14D H 0.4509 0.4985 0.2614 0.113 Uiso 1 1 d R
C1 C 0.2977(6) 0.8652(4) 0.1185(3) 0.0422(13) Uani 1 1 d .
H1 H 0.2196 0.8538 0.1514 0.051 Uiso 1 1 calc R
C2 C 0.5062(6) 0.8969(4) 0.0763(3) 0.0520(16) Uani 1 1 d .
H2 H 0.6020 0.9118 0.0742 0.062 Uiso 1 1 calc R
C3 C 0.4277(6) 0.8837(4) 0.0147(3) 0.0530(16) Uani 1 1 d .
H3 H 0.4586 0.8879 -0.0364 0.064 Uiso 1 1 calc R
C4 C 0.1728(6) 0.8412(4) -0.0016(3) 0.0591(17) Uani 1 1 d .
H4A H 0.1849 0.7748 -0.0213 0.089 Uiso 1 1 calc R
H4B H 0.1653 0.8878 -0.0433 0.089 Uiso 1 1 calc R
H4C H 0.0877 0.8464 0.0307 0.089 Uiso 1 1 calc R
C5 C 0.3687(6) 1.1069(4) 0.2761(3) 0.0490(15) Uani 1 1 d .
H5 H 0.2837 1.0838 0.2973 0.059 Uiso 1 1 calc R
C6 C 0.5734(6) 1.1124(4) 0.2242(4) 0.0613(17) Uani 1 1 d .
H6 H 0.6607 1.0928 0.2006 0.074 Uiso 1 1 calc R
C7 C 0.5298(7) 1.2079(4) 0.2375(4) 0.0684(19) Uani 1 1 d .
H7 H 0.5807 1.2646 0.2269 0.082 Uiso 1 1 calc R
C8 C 0.3014(8) 1.2874(5) 0.2951(5) 0.107(3) Uani 1 1 d .
H8A H 0.2633 1.3211 0.2514 0.161 Uiso 1 1 calc R
H8B H 0.3537 1.3330 0.3235 0.161 Uiso 1 1 calc R
H8C H 0.2248 1.2628 0.3270 0.161 Uiso 1 1 calc R
C9 C 0.6677(5) 0.8881(4) 0.3900(3) 0.0409(13) Uani 1 1 d .
H9 H 0.7493 0.8889 0.3579 0.049 Uiso 1 1 calc R
C10 C 0.4497(6) 0.8891(4) 0.4308(3) 0.0460(14) Uani 1 1 d .
H10 H 0.3506 0.8910 0.4320 0.055 Uiso 1 1 calc R
C11 C 0.5307(5) 0.8811(4) 0.4932(3) 0.0446(14) Uani 1 1 d .
H11 H 0.4981 0.8768 0.5440 0.054 Uiso 1 1 calc R
C12 C 0.7951(5) 0.8667(4) 0.5108(3) 0.0561(17) Uani 1 1 d .
H12A H 0.8054 0.7983 0.5269 0.084 Uiso 1 1 calc R
H12B H 0.7861 0.9086 0.5549 0.084 Uiso 1 1 calc R
H12C H 0.8774 0.8839 0.4798 0.084 Uiso 1 1 calc R
C13 C -0.0858(5) 0.2882(4) 0.4607(3) 0.0339(12) Uani 1 1 d .
H13 H -0.0775 0.2674 0.5112 0.041 Uiso 1 1 calc R
C14 C -0.0868(6) 0.3772(4) 0.3603(3) 0.0468(15) Uani 1 1 d .
H14 H -0.0789 0.4314 0.3271 0.056 Uiso 1 1 calc R
C15 C -0.1252(6) 0.2861(4) 0.3410(3) 0.0492(15) Uani 1 1 d .
H15 H -0.1481 0.2659 0.2927 0.059 Uiso 1 1 calc R
C16 C -0.1588(6) 0.1238(4) 0.4115(3) 0.0567(16) Uani 1 1 d .
H16A H -0.1409 0.0992 0.4620 0.085 Uiso 1 1 calc R
H16B H -0.1006 0.0861 0.3747 0.085 Uiso 1 1 calc R
H16C H -0.2575 0.1172 0.4016 0.085 Uiso 1 1 calc R
C17 C -0.3058(5) 0.5680(3) 0.5371(3) 0.0354(12) Uani 1 1 d .
H17 H -0.2981 0.5406 0.5858 0.042 Uiso 1 1 calc R
C18 C -0.2582(5) 0.6131(4) 0.4223(3) 0.0423(14) Uani 1 1 d .
H18 H -0.2095 0.6238 0.3757 0.051 Uiso 1 1 calc R
C19 C -0.3966(5) 0.6395(4) 0.4390(3) 0.0458(14) Uani 1 1 d .
H19 H -0.4600 0.6706 0.4062 0.055 Uiso 1 1 calc R
C20 C -0.5605(5) 0.6270(4) 0.5556(3) 0.0554(16) Uani 1 1 d .
H20A H -0.5703 0.5747 0.5930 0.083 Uiso 1 1 calc R
H20B H -0.6374 0.6259 0.5215 0.083 Uiso 1 1 calc R
H20C H -0.5627 0.6901 0.5808 0.083 Uiso 1 1 calc R
C21 C 1.1094(5) 0.2849(4) 0.0347(3) 0.0342(12) Uani 1 1 d .
H21 H 1.1383 0.2762 -0.0164 0.041 Uiso 1 1 calc R
C22 C 1.0277(7) 0.3486(5) 0.1376(3) 0.084(2) Uani 1 1 d .
H22 H 0.9892 0.3942 0.1732 0.101 Uiso 1 1 calc R
C23 C 1.0640(8) 0.2526(5) 0.1529(3) 0.082(2) Uani 1 1 d .
H23 H 1.0533 0.2203 0.1999 0.098 Uiso 1 1 calc R
C24 C 1.1715(6) 0.1092(4) 0.0767(3) 0.0549(16) Uani 1 1 d .
H24A H 1.2572 0.0978 0.1038 0.082 Uiso 1 1 calc R
H24B H 1.1912 0.0973 0.0232 0.082 Uiso 1 1 calc R
H24C H 1.1006 0.0650 0.0960 0.082 Uiso 1 1 calc R
C25 C 1.2985(5) 0.5701(4) -0.0385(3) 0.0419(13) Uani 1 1 d .
H25 H 1.2901 0.5534 -0.0894 0.050 Uiso 1 1 calc R
C26 C 1.2561(5) 0.5895(4) 0.0805(3) 0.0466(14) Uani 1 1 d .
H26 H 1.2110 0.5890 0.1289 0.056 Uiso 1 1 calc R
C27 C 1.3880(6) 0.6226(4) 0.0640(4) 0.0532(16) Uani 1 1 d .
H27 H 1.4490 0.6487 0.0981 0.064 Uiso 1 1 calc R
C28 C 1.5413(6) 0.6355(4) -0.0568(4) 0.073(2) Uani 1 1 d .
H28A H 1.5491 0.5959 -0.1022 0.109 Uiso 1 1 calc R
H28B H 1.6237 0.6223 -0.0272 0.109 Uiso 1 1 calc R
H28C H 1.5353 0.7048 -0.0707 0.109 Uiso 1 1 calc R

loop_
_atom_site_aniso_label
_atom_site_aniso_U_11
_atom_site_aniso_U_22
_atom_site_aniso_U_33
_atom_site_aniso_U_23
_atom_site_aniso_U_13
_atom_site_aniso_U_12
Ni1 0.0242(3) 0.0316(4) 0.0400(4) 0.0025(3) -0.0030(3) -0.0004(3)
Ni2 0.0253(5) 0.0285(5) 0.0250(5) 0.0026(4) -0.0011(4) 0.0014(4)
Ni3 0.0333(5) 0.0284(5) 0.0290(5) -0.0056(4) -0.0052(4) 0.0014(4)
V1 0.0272(5) 0.0309(5) 0.0367(5) -0.0051(4) -0.0024(4) -0.0026(4)
V2 0.0397(5) 0.0398(5) 0.0307(5) 0.0080(4) 0.0019(4) -0.0047(4)
V3 0.0256(5) 0.0295(5) 0.0358(5) 0.0022(4) -0.0015(4) -0.0001(4)
V4 0.0407(5) 0.0314(5) 0.0294(5) -0.0049(4) 0.0032(4) 0.0002(4)
N1 0.039(3) 0.033(2) 0.051(3) -0.001(2) -0.013(2) -0.002(2)
N2 0.033(2) 0.039(3) 0.040(3) 0.001(2) -0.005(2) -0.005(2)
N3 0.066(4) 0.036(3) 0.068(4) -0.017(2) -0.011(3) 0.005(3)
N4 0.040(3) 0.030(2) 0.044(3) -0.001(2) -0.003(2) 0.002(2)
N5 0.037(3) 0.041(3) 0.043(3) 0.002(2) -0.009(2) 0.000(2)
N6 0.029(2) 0.040(3) 0.042(3) 0.007(2) -0.010(2) -0.0014(19)
N7 0.038(3) 0.036(3) 0.042(3) -0.009(2) 0.002(2) -0.001(2)
N8 0.034(2) 0.028(2) 0.030(2) 0.0021(19) 0.002(2) 0.0033(18)
N9 0.028(2) 0.037(3) 0.055(3) 0.000(2) 0.000(2) 0.003(2)
N10 0.027(2) 0.038(3) 0.031(2) 0.004(2) -0.001(2) 0.0033(18)
N11 0.048(3) 0.037(3) 0.037(3) 0.003(2) -0.003(2) 0.007(2)
N12 0.047(3) 0.035(3) 0.030(3) -0.006(2) -0.007(2) 0.004(2)
N13 0.033(3) 0.042(3) 0.069(4) 0.003(3) -0.002(3) -0.001(2)
N14 0.032(2) 0.037(3) 0.039(3) -0.005(2) -0.001(2) 0.0007(19)
O1 0.095(3) 0.040(2) 0.066(3) 0.011(2) -0.017(2) -0.016(2)
O2 0.0279(19) 0.063(3) 0.052(2) 0.013(2) -0.0035(18) -0.0004(17)
O3 0.060(3) 0.091(3) 0.069(3) -0.041(3) -0.006(2) 0.012(2)
O4 0.038(2) 0.050(2) 0.078(3) -0.013(2) -0.024(2) 0.0035(18)
O5 0.108(3) 0.051(3) 0.041(2) 0.003(2) -0.029(2) 0.000(2)
O6 0.0380(19) 0.038(2) 0.029(2) 0.0066(16) 0.0004(16) -0.0028(16)
O7 0.049(3) 0.102(4) 0.093(4) 0.006(3) 0.034(2) -0.001(2)
O8 0.057(2) 0.031(2) 0.044(2) -0.0055(17) 0.0054(18) 0.0002(17)
O9 0.0255(18) 0.044(2) 0.047(2) -0.0084(17) -0.0025(16) -0.0025(15)
O10 0.069(3) 0.051(3) 0.056(3) 0.025(2) 0.004(2) -0.002(2)
O11 0.047(2) 0.036(2) 0.028(2) -0.0077(15) -0.0026(17) 0.0042(16)
O12 0.060(3) 0.052(3) 0.098(3) -0.012(2) 0.038(2) -0.006(2)
O13 0.038(2) 0.027(2) 0.097(3) 0.002(2) 0.005(2) -0.0032(16)
O14 0.095(4) 0.045(3) 0.140(5) 0.001(3) 0.007(3) -0.008(2)
C1 0.041(3) 0.048(4) 0.038(3) -0.002(3) 0.000(3) -0.004(3)
C2 0.043(3) 0.068(4) 0.047(4) 0.008(3) -0.009(3) -0.015(3)
C3 0.057(4) 0.061(4) 0.042(4) 0.007(3) -0.004(3) -0.010(3)
C4 0.062(4) 0.060(4) 0.058(4) 0.001(3) -0.027(3) -0.006(3)
C5 0.056(4) 0.041(4) 0.050(4) -0.009(3) -0.001(3) -0.002(3)
C6 0.052(4) 0.043(4) 0.088(5) 0.004(3) 0.002(4) 0.002(3)
C7 0.067(5) 0.033(4) 0.107(6) 0.009(4) -0.009(4) -0.012(3)
C8 0.104(6) 0.055(5) 0.162(8) -0.043(5) -0.002(6) 0.016(4)
C9 0.037(3) 0.042(3) 0.044(4) 0.005(3) 0.000(3) -0.006(3)
C10 0.032(3) 0.055(4) 0.051(4) 0.000(3) -0.008(3) 0.002(3)
C11 0.039(3) 0.054(4) 0.039(3) -0.006(3) 0.002(3) 0.007(3)
C12 0.039(3) 0.079(5) 0.052(4) 0.006(3) -0.022(3) -0.006(3)
C13 0.031(3) 0.038(3) 0.032(3) -0.001(2) -0.002(2) 0.006(2)
C14 0.061(4) 0.048(4) 0.033(3) 0.006(3) -0.006(3) -0.015(3)
C15 0.062(4) 0.055(4) 0.032(3) -0.010(3) -0.004(3) -0.012(3)
C16 0.060(4) 0.034(3) 0.077(5) -0.013(3) 0.000(3) -0.005(3)
C17 0.030(3) 0.040(3) 0.035(3) 0.000(2) -0.003(3) 0.007(2)
C18 0.041(3) 0.044(3) 0.041(3) 0.008(3) -0.004(3) 0.005(3)
C19 0.042(3) 0.046(4) 0.049(4) 0.000(3) -0.010(3) 0.010(3)
C20 0.030(3) 0.056(4) 0.079(5) 0.001(3) 0.008(3) 0.005(3)
C21 0.036(3) 0.037(3) 0.029(3) 0.000(2) -0.003(2) -0.003(2)
C22 0.147(7) 0.075(5) 0.026(4) -0.006(3) 0.002(4) 0.059(5)
C23 0.142(7) 0.071(5) 0.025(4) 0.011(3) 0.014(4) 0.046(4)
C24 0.059(4) 0.046(4) 0.058(4) 0.004(3) 0.003(3) 0.010(3)
C25 0.041(3) 0.040(3) 0.045(4) -0.006(3) -0.004(3) 0.002(3)
C26 0.039(3) 0.051(4) 0.049(4) -0.001(3) -0.005(3) -0.002(3)
C27 0.047(4) 0.051(4) 0.063(4) -0.014(3) -0.014(3) -0.001(3)
C28 0.054(4) 0.053(4) 0.110(6) 0.003(4) 0.015(4) -0.008(3)

loop_
_atom_type_symbol
_atom_type_description
_atom_type_scat_dispersion_real
_atom_type_scat_dispersion_imag
_atom_type_scat_source
C C 0.0033 0.0016 'International Tables Vol C Tables 4.2.6.8 and 6.1.1.4'
H H 0.0000 0.0000 'International Tables Vol C Tables 4.2.6.8 and 6.1.1.4'
O O 0.0106 0.0060 'International Tables Vol C Tables 4.2.6.8 and 6.1.1.4'
N N 0.0061 0.0033 'International Tables Vol C Tables 4.2.6.8 and 6.1.1.4'
V V 0.3005 0.5294 'International Tables Vol C Tables 4.2.6.8 and 6.1.1.4'
Ni Ni 0.3393 1.1124 'International Tables Vol C Tables 4.2.6.8 and 6.1.1.4'

loop_
_geom_angle_atom_site_label_1
_geom_angle_atom_site_label_2
_geom_angle_atom_site_label_3
_geom_angle
_geom_angle_site_symmetry_1
_geom_angle_site_symmetry_3
O2 Ni1 O9 176.48(14) . .
O2 Ni1 N2 87.91(15) . .
O9 Ni1 N2 91.41(14) . .
O2 Ni1 N6 91.30(15) . .
O9 Ni1 N6 89.16(14) . .
N2 Ni1 N6 176.38(16) . .
O2 Ni1 N4 91.41(15) . .
O9 Ni1 N4 92.07(15) . .
N2 Ni1 N4 92.32(15) . .
N6 Ni1 N4 91.23(16) . .
O2 Ni1 O13 89.04(13) . .
O9 Ni1 O13 87.49(13) . .
N2 Ni1 O13 88.73(15) . .
N6 Ni1 O13 87.73(15) . .
N4 Ni1 O13 178.87(15) . .
O6 Ni2 O6 180.0 2_566 .
O6 Ni2 N10 91.13(13) 2_566 2_566
O6 Ni2 N10 88.87(13) . 2_566
O6 Ni2 N10 88.87(13) 2_566 .
O6 Ni2 N10 91.13(13) . .
N10 Ni2 N10 180.000(1) 2_566 .
O6 Ni2 N8 88.49(13) 2_566 2_566
O6 Ni2 N8 91.51(13) . 2_566
N10 Ni2 N8 89.10(15) 2_566 2_566
N10 Ni2 N8 90.90(15) . 2_566
O6 Ni2 N8 91.51(13) 2_566 .
O6 Ni2 N8 88.49(13) . .
N10 Ni2 N8 90.90(15) 2_566 .
N10 Ni2 N8 89.10(15) . .
N8 Ni2 N8 180.00(12) 2_566 .
O11 Ni3 O11 180.00(9) . 2_765
O11 Ni3 N14 90.64(14) . .
O11 Ni3 N14 89.36(14) 2_765 .
O11 Ni3 N14 89.36(14) . 2_765
O11 Ni3 N14 90.64(14) 2_765 2_765
N14 Ni3 N14 180.0(2) . 2_765
O11 Ni3 N12 89.40(14) . .
O11 Ni3 N12 90.60(14) 2_765 .
N14 Ni3 N12 91.24(15) . .
N14 Ni3 N12 88.76(15) 2_765 .
O11 Ni3 N12 90.60(14) . 2_765
O11 Ni3 N12 89.40(14) 2_765 2_765
N14 Ni3 N12 88.76(15) . 2_765
N14 Ni3 N12 91.24(15) 2_765 2_765
N12 Ni3 N12 180.00(18) . 2_765
O3 V1 O2 108.42(19) . .
O3 V1 O1 107.6(2) . .
O2 V1 O1 110.46(19) . .
O3 V1 O4 109.82(19) . 1_455
O2 V1 O4 111.26(17) . 1_455
O1 V1 O4 109.19(17) . 1_455
O7 V2 O6 109.63(19) . .
O7 V2 O5 111.3(2) . .
O6 V2 O5 110.02(17) . .
O7 V2 O1 111.5(2) . .
O6 V2 O1 105.40(17) . .
O5 V2 O1 108.78(17) . .
O10 V3 O9 108.80(17) . .
O10 V3 O4 110.25(18) . .
O9 V3 O4 110.27(17) . .
O10 V3 O8 108.43(18) . .
O9 V3 O8 109.68(16) . .
O4 V3 O8 109.38(15) . .
O12 V4 O11 109.50(19) . .
O12 V4 O5 109.8(2) . 1_655
O11 V4 O5 109.27(17) . 1_655
O12 V4 O8 110.36(18) . .
O11 V4 O8 108.12(15) . .
O5 V4 O8 109.75(16) 1_655 .
C1 N1 C3 106.7(4) . .
C1 N1 C4 126.0(5) . .
C3 N1 C4 127.2(5) . .
C1 N2 C2 105.2(4) . .
C1 N2 Ni1 125.4(4) . .
C2 N2 Ni1 129.4(3) . .
C5 N3 C7 106.6(5) . .
C5 N3 C8 125.8(6) . .
C7 N3 C8 127.6(5) . .
C5 N4 C6 104.1(5) . .
C5 N4 Ni1 125.7(4) . .
C6 N4 Ni1 130.1(4) . .
C9 N5 C11 107.6(4) . .
C9 N5 C12 125.1(4) . .
C11 N5 C12 127.2(5) . .
C9 N6 C10 105.4(4) . .
C9 N6 Ni1 125.1(4) . .
C10 N6 Ni1 129.2(3) . .
C13 N7 C15 105.6(4) . .
C13 N7 C16 128.4(4) . .
C15 N7 C16 126.0(5) . .
C13 N8 C14 104.7(4) . .
C13 N8 Ni2 129.1(3) . .
C14 N8 Ni2 126.2(3) . .
C17 N9 C19 106.5(4) . .
C17 N9 C20 126.8(5) . .
C19 N9 C20 126.8(4) . .
C17 N10 C18 104.9(4) . .
C17 N10 Ni2 124.6(3) . .
C18 N10 Ni2 130.3(3) . .
C21 N11 C23 105.5(5) . .
C21 N11 C24 128.1(5) . .
C23 N11 C24 126.4(5) . .
C21 N12 C22 104.0(4) . .
C21 N12 Ni3 127.5(3) . .
C22 N12 Ni3 128.0(4) . .
C25 N13 C27 107.3(5) . .
C25 N13 C28 125.4(5) . .
C27 N13 C28 127.3(5) . .
C25 N14 C26 104.7(4) . .
C25 N14 Ni3 125.9(4) . .
C26 N14 Ni3 129.4(4) . .
V1 O1 V2 146.6(3) . .
V1 O2 Ni1 170.1(2) . .
V1 O4 V3 149.1(2) 1_655 .
V4 O5 V2 151.7(2) 1_455 .
V2 O6 Ni2 170.9(2) . .
V4 O8 V3 141.2(2) . .
V3 O9 Ni1 173.3(2) . .
V4 O11 Ni3 168.1(2) . .
Ni1 O13 H13C 128.5 . .
Ni1 O13 H13D 122.8 . .
H13C O13 H13D 108.3 . .
H14C O14 H14D 108.2 . .
N2 C1 N1 111.5(5) . .
N2 C1 H1 124.2 . .
N1 C1 H1 124.2 . .
N2 C2 C3 110.2(5) . .
N2 C2 H2 124.9 . .
C3 C2 H2 124.9 . .
C2 C3 N1 106.3(5) . .
C2 C3 H3 126.8 . .
N1 C3 H3 126.8 . .
N1 C4 H4A 109.5 . .
N1 C4 H4B 109.5 . .
H4A C4 H4B 109.5 . .
N1 C4 H4C 109.5 . .
H4A C4 H4C 109.5 . .
H4B C4 H4C 109.5 . .
N4 C5 N3 112.5(5) . .
N4 C5 H5 123.8 . .
N3 C5 H5 123.8 . .
C7 C6 N4 111.3(6) . .
C7 C6 H6 124.4 . .
N4 C6 H6 124.4 . .
N3 C7 C6 105.5(5) . .
N3 C7 H7 127.3 . .
C6 C7 H7 127.3 . .
N3 C8 H8A 109.5 . .
N3 C8 H8B 109.5 . .
H8A C8 H8B 109.5 . .
N3 C8 H8C 109.5 . .
H8A C8 H8C 109.5 . .
H8B C8 H8C 109.5 . .
N6 C9 N5 111.1(5) . .
N6 C9 H9 124.5 . .
N5 C9 H9 124.5 . .
C11 C10 N6 109.8(5) . .
C11 C10 H10 125.1 . .
N6 C10 H10 125.1 . .
N5 C11 C10 106.3(5) . .
N5 C11 H11 126.9 . .
C10 C11 H11 126.9 . .
N5 C12 H12A 109.5 . .
N5 C12 H12B 109.5 . .
H12A C12 H12B 109.5 . .
N5 C12 H12C 109.5 . .
H12A C12 H12C 109.5 . .
H12B C12 H12C 109.5 . .
N8 C13 N7 113.6(4) . .
N8 C13 H13 123.2 . .
N7 C13 H13 123.2 . .
C15 C14 N8 109.0(5) . .
C15 C14 H14 125.5 . .
N8 C14 H14 125.5 . .
C14 C15 N7 107.1(5) . .
C14 C15 H15 126.4 . .
N7 C15 H15 126.4 . .
N7 C16 H16A 109.5 . .
N7 C16 H16B 109.5 . .
H16A C16 H16B 109.5 . .
N7 C16 H16C 109.5 . .
H16A C16 H16C 109.5 . .
H16B C16 H16C 109.5 . .
N10 C17 N9 112.7(4) . .
N10 C17 H17 123.6 . .
N9 C17 H17 123.6 . .
C19 C18 N10 108.8(5) . .
C19 C18 H18 125.6 . .
N10 C18 H18 125.6 . .
N9 C19 C18 107.2(4) . .
N9 C19 H19 126.4 . .
C18 C19 H19 126.4 . .
N9 C20 H20A 109.5 . .
N9 C20 H20B 109.5 . .
H20A C20 H20B 109.5 . .
N9 C20 H20C 109.5 . .
H20A C20 H20C 109.5 . .
H20B C20 H20C 109.5 . .
N12 C21 N11 113.5(5) . .
N12 C21 H21 123.3 . .
N11 C21 H21 123.3 . .
C23 C22 N12 109.8(5) . .
C23 C22 H22 125.1 . .
N12 C22 H22 125.1 . .
N11 C23 C22 107.2(5) . .
N11 C23 H23 126.4 . .
C22 C23 H23 126.4 . .
N11 C24 H24A 109.5 . .
N11 C24 H24B 109.5 . .
H24A C24 H24B 109.5 . .
N11 C24 H24C 109.5 . .
H24A C24 H24C 109.5 . .
H24B C24 H24C 109.5 . .
N14 C25 N13 111.9(5) . .
N14 C25 H25 124.0 . .
N13 C25 H25 124.0 . .
C27 C26 N14 109.7(5) . .
C27 C26 H26 125.2 . .
N14 C26 H26 125.2 . .
N13 C27 C26 106.5(5) . .
N13 C27 H27 126.8 . .
C26 C27 H27 126.8 . .
N13 C28 H28A 109.5 . .
N13 C28 H28B 109.5 . .
H28A C28 H28B 109.5 . .
N13 C28 H28C 109.5 . .
H28A C28 H28C 109.5 . .
H28B C28 H28C 109.5 . .

loop_
_geom_bond_atom_site_label_1
_geom_bond_atom_site_label_2
_geom_bond_distance
_geom_bond_site_symmetry_2
Ni1 O2 2.043(3) .
Ni1 O9 2.046(3) .
Ni1 N2 2.060(4) .
Ni1 N6 2.067(4) .
Ni1 N4 2.073(4) .
Ni1 O13 2.107(3) .
Ni2 O6 2.056(3) 2_566
Ni2 O6 2.056(3) .
Ni2 N10 2.086(4) 2_566
Ni2 N10 2.086(4) .
Ni2 N8 2.105(4) 2_566
Ni2 N8 2.105(4) .
Ni3 O11 2.068(3) .
Ni3 O11 2.068(3) 2_765
Ni3 N14 2.085(4) .
Ni3 N14 2.085(4) 2_765
Ni3 N12 2.120(4) .
Ni3 N12 2.120(4) 2_765
V1 O3 1.623(4) .
V1 O2 1.631(3) .
V1 O1 1.760(3) .
V1 O4 1.778(3) 1_455
V2 O7 1.618(4) .
V2 O6 1.626(3) .
V2 O5 1.776(4) .
V2 O1 1.794(4) .
V3 O10 1.612(3) .
V3 O9 1.640(3) .
V3 O4 1.784(3) .
V3 O8 1.795(3) .
V4 O12 1.618(4) .
V4 O11 1.636(3) .
V4 O5 1.775(3) 1_655
V4 O8 1.782(3) .
N1 C1 1.336(6) .
N1 C3 1.357(6) .
N1 C4 1.454(6) .
N2 C1 1.325(6) .
N2 C2 1.346(6) .
N3 C5 1.345(6) .
N3 C7 1.350(7) .
N3 C8 1.466(7) .
N4 C5 1.305(6) .
N4 C6 1.351(6) .
N5 C9 1.343(6) .
N5 C11 1.352(6) .
N5 C12 1.459(5) .
N6 C9 1.326(6) .
N6 C10 1.364(6) .
N7 C13 1.330(6) .
N7 C15 1.365(6) .
N7 C16 1.464(6) .
N8 C13 1.293(5) .
N8 C14 1.381(6) .
N9 C17 1.336(5) .
N9 C19 1.350(6) .
N9 C20 1.456(6) .
N10 C17 1.302(5) .
N10 C18 1.382(5) .
N11 C21 1.339(5) .
N11 C23 1.346(7) .
N11 C24 1.460(6) .
N12 C21 1.301(6) .
N12 C22 1.366(6) .
N13 C25 1.337(6) .
N13 C27 1.341(7) .
N13 C28 1.463(6) .
N14 C25 1.311(6) .
N14 C26 1.368(6) .
O4 V1 1.778(3) 1_655
O5 V4 1.775(3) 1_455
O13 H13C 0.8500 .
O13 H13D 0.8500 .
O14 H14C 0.8500 .
O14 H14D 0.8500 .
C1 H1 0.9300 .
C2 C3 1.353(7) .
C2 H2 0.9300 .
C3 H3 0.9300 .
C4 H4A 0.9600 .
C4 H4B 0.9600 .
C4 H4C 0.9600 .
C5 H5 0.9300 .
C6 C7 1.351(7) .
C6 H6 0.9300 .
C7 H7 0.9300 .
C8 H8A 0.9600 .
C8 H8B 0.9600 .
C8 H8C 0.9600 .
C9 H9 0.9300 .
C10 C11 1.361(6) .
C10 H10 0.9300 .
C11 H11 0.9300 .
C12 H12A 0.9600 .
C12 H12B 0.9600 .
C12 H12C 0.9600 .
C13 H13 0.9300 .
C14 C15 1.344(7) .
C14 H14 0.9300 .
C15 H15 0.9300 .
C16 H16A 0.9600 .
C16 H16B 0.9600 .
C16 H16C 0.9600 .
C17 H17 0.9300 .
C18 C19 1.354(6) .
C18 H18 0.9300 .
C19 H19 0.9300 .
C20 H20A 0.9600 .
C20 H20B 0.9600 .
C20 H20C 0.9600 .
C21 H21 0.9300 .
C22 C23 1.347(8) .
C22 H22 0.9300 .
C23 H23 0.9300 .
C24 H24A 0.9600 .
C24 H24B 0.9600 .
C24 H24C 0.9600 .
C25 H25 0.9300 .
C26 C27 1.354(7) .
C26 H26 0.9300 .
C27 H27 0.9300 .
C28 H28A 0.9600 .
C28 H28B 0.9600 .
C28 H28C 0.9600 .

loop_
_geom_torsion_atom_site_label_1
_geom_torsion_atom_site_label_2
_geom_torsion_atom_site_label_3
_geom_torsion_atom_site_label_4
_geom_torsion
_geom_torsion_site_symmetry_1
_geom_torsion_site_symmetry_4
O2 Ni1 N2 C1 -11.7(4) . .
O9 Ni1 N2 C1 164.9(4) . .
N6 Ni1 N2 C1 66(3) . .
N4 Ni1 N2 C1 -103.0(4) . .
O13 Ni1 N2 C1 77.4(4) . .
O2 Ni1 N2 C2 169.2(5) . .
O9 Ni1 N2 C2 -14.2(5) . .
N6 Ni1 N2 C2 -113(3) . .
N4 Ni1 N2 C2 77.9(5) . .
O13 Ni1 N2 C2 -101.7(5) . .
O2 Ni1 N4 C5 12.0(4) . .
O9 Ni1 N4 C5 -168.5(4) . .
N2 Ni1 N4 C5 100.0(4) . .
N6 Ni1 N4 C5 -79.3(4) . .
O13 Ni1 N4 C5 -101(8) . .
O2 Ni1 N4 C6 -171.8(5) . .
O9 Ni1 N4 C6 7.6(5) . .
N2 Ni1 N4 C6 -83.9(5) . .
N6 Ni1 N4 C6 96.8(5) . .
O13 Ni1 N4 C6 75(9) . .
O2 Ni1 N6 C9 175.2(4) . .
O9 Ni1 N6 C9 -1.4(4) . .
N2 Ni1 N6 C9 98(3) . .
N4 Ni1 N6 C9 -93.4(4) . .
O13 Ni1 N6 C9 86.2(4) . .
O2 Ni1 N6 C10 2.8(4) . .
O9 Ni1 N6 C10 -173.7(4) . .
N2 Ni1 N6 C10 -75(3) . .
N4 Ni1 N6 C10 94.3(4) . .
O13 Ni1 N6 C10 -86.1(4) . .
O6 Ni2 N8 C13 -21.1(4) 2_566 .
O6 Ni2 N8 C13 158.9(4) . .
N10 Ni2 N8 C13 70.0(4) 2_566 .
N10 Ni2 N8 C13 -110.0(4) . .
N8 Ni2 N8 C13 174(100) 2_566 .
O6 Ni2 N8 C14 157.0(4) 2_566 .
O6 Ni2 N8 C14 -23.0(4) . .
N10 Ni2 N8 C14 -111.8(4) 2_566 .
N10 Ni2 N8 C14 68.2(4) . .
N8 Ni2 N8 C14 -8(100) 2_566 .
O6 Ni2 N10 C17 8.0(4) 2_566 .
O6 Ni2 N10 C17 -172.0(4) . .
N10 Ni2 N10 C17 54(100) 2_566 .
N8 Ni2 N10 C17 -80.4(4) 2_566 .
N8 Ni2 N10 C17 99.6(4) . .
O6 Ni2 N10 C18 -166.1(4) 2_566 .
O6 Ni2 N10 C18 13.9(4) . .
N10 Ni2 N10 C18 -120(100) 2_566 .
N8 Ni2 N10 C18 105.4(4) 2_566 .
N8 Ni2 N10 C18 -74.6(4) . .
O11 Ni3 N12 C21 175.8(4) . .
O11 Ni3 N12 C21 -4.2(4) 2_765 .
N14 Ni3 N12 C21 -93.5(4) . .
N14 Ni3 N12 C21 86.5(4) 2_765 .
N12 Ni3 N12 C21 87(100) 2_765 .
O11 Ni3 N12 C22 5.1(5) . .
O11 Ni3 N12 C22 -174.9(5) 2_765 .
N14 Ni3 N12 C22 95.7(5) . .
N14 Ni3 N12 C22 -84.3(5) 2_765 .
N12 Ni3 N12 C22 -84(100) 2_765 .
O11 Ni3 N14 C25 -158.8(4) . .
O11 Ni3 N14 C25 21.2(4) 2_765 .
N14 Ni3 N14 C25 -80(100) 2_765 .
N12 Ni3 N14 C25 111.8(4) . .
N12 Ni3 N14 C25 -68.2(4) 2_765 .
O11 Ni3 N14 C26 20.2(4) . .
O11 Ni3 N14 C26 -159.8(4) 2_765 .
N14 Ni3 N14 C26 99(100) 2_765 .
N12 Ni3 N14 C26 -69.2(4) . .
N12 Ni3 N14 C26 110.8(4) 2_765 .
O3 V1 O1 V2 -160.5(4) . .
O2 V1 O1 V2 -42.3(5) . .
O4 V1 O1 V2 80.3(4) 1_455 .
O7 V2 O1 V1 50.4(5) . .
O6 V2 O1 V1 169.3(4) . .
O5 V2 O1 V1 -72.7(4) . .
O3 V1 O2 Ni1 77.0(14) . .
O1 V1 O2 Ni1 -40.7(14) . .
O4 V1 O2 Ni1 -162.1(13) 1_455 .
O9 Ni1 O2 V1 59(3) . .
N2 Ni1 O2 V1 137.7(14) . .
N6 Ni1 O2 V1 -38.8(14) . .
N4 Ni1 O2 V1 -130.0(14) . .
O13 Ni1 O2 V1 48.9(14) . .
O10 V3 O4 V1 -135.5(4) . 1_655
O9 V3 O4 V1 104.4(5) . 1_655
O8 V3 O4 V1 -16.3(5) . 1_655
O7 V2 O5 V4 -111.9(5) . 1_455
O6 V2 O5 V4 126.3(5) . 1_455
O1 V2 O5 V4 11.3(6) . 1_455
O7 V2 O6 Ni2 151.9(12) . .
O5 V2 O6 Ni2 -85.4(12) . .
O1 V2 O6 Ni2 31.8(12) . .
O6 Ni2 O6 V2 3(100) 2_566 .
N10 Ni2 O6 V2 -150.6(12) 2_566 .
N10 Ni2 O6 V2 29.4(12) . .
N8 Ni2 O6 V2 -61.6(12) 2_566 .
N8 Ni2 O6 V2 118.4(12) . .
O12 V4 O8 V3 43.0(4) . .
O11 V4 O8 V3 162.8(3) . .
O5 V4 O8 V3 -78.1(3) 1_655 .
O10 V3 O8 V4 -159.0(3) . .
O9 V3 O8 V4 -40.3(4) . .
O4 V3 O8 V4 80.7(3) . .
O10 V3 O9 Ni1 35.5(17) . .
O4 V3 O9 Ni1 156.6(17) . .
O8 V3 O9 Ni1 -82.9(17) . .
O2 Ni1 O9 V3 89(3) . .
N2 Ni1 O9 V3 10.5(17) . .
N6 Ni1 O9 V3 -173.1(17) . .
N4 Ni1 O9 V3 -81.9(17) . .
O13 Ni1 O9 V3 99.2(17) . .
O12 V4 O11 Ni3 160.6(9) . .
O5 V4 O11 Ni3 -79.1(9) 1_655 .
O8 V4 O11 Ni3 40.3(9) . .
O11 Ni3 O11 V4 -128(100) 2_765 .
N14 Ni3 O11 V4 24.5(9) . .
N14 Ni3 O11 V4 -155.5(9) 2_765 .
N12 Ni3 O11 V4 115.7(9) . .
N12 Ni3 O11 V4 -64.3(9) 2_765 .
C2 N2 C1 N1 0.2(6) . .
Ni1 N2 C1 N1 -179.1(3) . .
C3 N1 C1 N2 -0.3(6) . .
C4 N1 C1 N2 178.7(4) . .
C1 N2 C2 C3 0.0(6) . .
Ni1 N2 C2 C3 179.3(3) . .
N2 C2 C3 N1 -0.2(6) . .
C1 N1 C3 C2 0.3(6) . .
C4 N1 C3 C2 -178.6(5) . .
C6 N4 C5 N3 -0.5(6) . .
Ni1 N4 C5 N3 176.5(3) . .
C7 N3 C5 N4 -0.9(7) . .
C8 N3 C5 N4 -179.1(5) . .
C5 N4 C6 C7 1.7(7) . .
Ni1 N4 C6 C7 -175.0(4) . .
C5 N3 C7 C6 1.9(7) . .
C8 N3 C7 C6 180.0(6) . .
N4 C6 C7 N3 -2.3(7) . .
C10 N6 C9 N5 -0.6(6) . .
Ni1 N6 C9 N5 -174.5(3) . .
C11 N5 C9 N6 0.4(6) . .
C12 N5 C9 N6 176.1(4) . .
C9 N6 C10 C11 0.6(6) . .
Ni1 N6 C10 C11 174.1(3) . .
C9 N5 C11 C10 0.0(6) . .
C12 N5 C11 C10 -175.6(5) . .
N6 C10 C11 N5 -0.4(6) . .
C14 N8 C13 N7 0.7(5) . .
Ni2 N8 C13 N7 179.1(3) . .
C15 N7 C13 N8 -0.5(6) . .
C16 N7 C13 N8 179.3(4) . .
C13 N8 C14 C15 -0.6(6) . .
Ni2 N8 C14 C15 -179.1(4) . .
N8 C14 C15 N7 0.3(6) . .
C13 N7 C15 C14 0.1(6) . .
C16 N7 C15 C14 -179.7(5) . .
C18 N10 C17 N9 -1.3(6) . .
Ni2 N10 C17 N9 -176.7(3) . .
C19 N9 C17 N10 1.8(6) . .
C20 N9 C17 N10 -178.5(5) . .
C17 N10 C18 C19 0.4(6) . .
Ni2 N10 C18 C19 175.4(3) . .
C17 N9 C19 C18 -1.4(6) . .
C20 N9 C19 C18 178.8(5) . .
N10 C18 C19 N9 0.7(6) . .
C22 N12 C21 N11 -0.5(6) . .
Ni3 N12 C21 N11 -173.0(3) . .
C23 N11 C21 N12 1.4(6) . .
C24 N11 C21 N12 179.2(4) . .
C21 N12 C22 C23 -0.6(7) . .
Ni3 N12 C22 C23 171.8(4) . .
C21 N11 C23 C22 -1.7(7) . .
C24 N11 C23 C22 -179.5(5) . .
N12 C22 C23 N11 1.5(8) . .
C26 N14 C25 N13 -0.9(5) . .
Ni3 N14 C25 N13 178.2(3) . .
C27 N13 C25 N14 0.9(6) . .
C28 N13 C25 N14 -179.3(5) . .
C25 N14 C26 C27 0.6(6) . .
Ni3 N14 C26 C27 -178.5(3) . .
C25 N13 C27 C26 -0.4(6) . .
C28 N13 C27 C26 179.7(5) . .
N14 C26 C27 N13 -0.1(6) . .
